data_7001784
loop_
_publ_author_name
'Won, Dong-Hoon'
'Toganoh, Motoki'
'Uno, Hidemitsu'
'Furuta, Hiroyuki'

_publ_section_title
;
 Pt(II) N-confused porphyrin: An expanded pyrrole that affords a stable
 \p-anion
;
_journal_issue 31
_journal_name_full 'Dalton Transactions'
_journal_page_first 6151
_journal_paper_doi 10.1039/b906018a
_journal_year 2009
_chemical_formula_moiety 'C45 H10 F20 N4 Pt '
_chemical_formula_sum 'C45 H10 F20 N4 Pt'
_chemical_formula_weight 1181.66
_space_group_IT_number 87
_symmetry_cell_setting tetragonal
_symmetry_Int_Tables_number 87
_symmetry_space_group_name_Hall '-I 4'
_symmetry_space_group_name_H-M 'I 4/m'
_atom_sites_solution_hydrogens geom
_atom_sites_solution_primary direct
_atom_sites_solution_secondary difmap
_cell_angle_alpha 90.00
_cell_angle_beta 90.00
_cell_angle_gamma 90.00
_cell_formula_units_Z 4
_cell_length_a 12.2751(3)
_cell_length_b 12.2751(3)
_cell_length_c 27.8090(10)
_cell_measurement_reflns_used 6309
_cell_measurement_temperature 298(2)
_cell_measurement_theta_max 27.5
_cell_measurement_theta_min 3.3
_cell_volume 4190.2(2)
_computing_cell_refinement CrystalClear
_computing_data_collection CrystalClear
_computing_data_reduction CrystalStructure
_computing_publication_material 'CrystalStructure 3.8.2'
_computing_structure_refinement SHELXL97
_computing_structure_solution SIR2004
_diffrn_ambient_temperature 298(2)
_diffrn_detector_area_resol_mean 14.7059
_diffrn_measured_fraction_theta_full 0.983
_diffrn_measured_fraction_theta_max 0.983
_diffrn_measurement_device_type 'Rigaku Mercury-8'
_diffrn_measurement_method \w
_diffrn_radiation_monochromator graphite
_diffrn_radiation_source 'fine-focus sealed tube'
_diffrn_radiation_type MoK\a
_diffrn_radiation_wavelength 0.71070
_diffrn_reflns_av_R_equivalents 0.0510
_diffrn_reflns_av_sigmaI/netI 0.0522
_diffrn_reflns_limit_h_max 15
_diffrn_reflns_limit_h_min -15
_diffrn_reflns_limit_k_max 15
_diffrn_reflns_limit_k_min -15
_diffrn_reflns_limit_l_max 36
_diffrn_reflns_limit_l_min -35
_diffrn_reflns_number 11995
_diffrn_reflns_theta_full 27.51
_diffrn_reflns_theta_max 27.48
_diffrn_reflns_theta_min 3.32
_exptl_absorpt_coefficient_mu 3.464
_exptl_absorpt_correction_T_max 0.841
_exptl_absorpt_correction_T_min 0.635
_exptl_absorpt_correction_type multi-scan
_exptl_absorpt_process_details 'Jacobson, R. (1998) Private communication'
_exptl_crystal_colour red
_exptl_crystal_density_diffrn 1.873
_exptl_crystal_density_method 'not measured'
_exptl_crystal_description platelet
_exptl_crystal_F_000 2264.00
_exptl_crystal_size_max 0.20
_exptl_crystal_size_mid 0.18
_exptl_crystal_size_min 0.05
_platon_squeeze_details
;
;
_refine_diff_density_max 0.882
_refine_diff_density_min -1.484
_refine_diff_density_rms 0.103
_refine_ls_extinction_method none
_refine_ls_goodness_of_fit_ref 1.241
_refine_ls_hydrogen_treatment constr
_refine_ls_matrix_type full
_refine_ls_number_parameters 164
_refine_ls_number_reflns 2429
_refine_ls_number_restraints 388
_refine_ls_restrained_S_all 1.187
_refine_ls_R_factor_all 0.0908
_refine_ls_R_factor_gt 0.0842
_refine_ls_shift/su_max 0.003
_refine_ls_shift/su_mean 0.000
_refine_ls_structure_factor_coef Fsqd
_refine_ls_weighting_details 'calc w=1/[\s^2^(Fo^2^)+(0.0234P)^2^+42.4078P] where P=(Fo^2^+2Fc^2^)/3'
_refine_ls_weighting_scheme calc
_refine_ls_wR_factor_gt 0.1655
_refine_ls_wR_factor_ref 0.1683
_reflns_number_gt 2235
_reflns_number_total 2429
_reflns_threshold_expression >2sigma(I)
_cod_data_source_file b906018a.txt
_cod_data_source_block '__3PtNMeCP'
_cod_original_formula_sum 'C45 H10 F20 N4 Pt '
_cod_database_code 7001784

loop_
_symmetry_equiv_pos_as_xyz
'x, y, z'
'-y, x, z'
'-x, -y, z'
'y, -x, z'
'x+1/2, y+1/2, z+1/2'
'-y+1/2, x+1/2, z+1/2'
'-x+1/2, -y+1/2, z+1/2'
'y+1/2, -x+1/2, z+1/2'
'-x, -y, -z'
'y, -x, -z'
'x, y, -z'
'-y, x, -z'
'-x+1/2, -y+1/2, -z+1/2'
'y+1/2, -x+1/2, -z+1/2'
'x+1/2, y+1/2, -z+1/2'
'-y+1/2, x+1/2, -z+1/2'

loop_
_atom_site_label
_atom_site_type_symbol
_atom_site_fract_x
_atom_site_fract_y
_atom_site_fract_z
_atom_site_U_iso_or_equiv
_atom_site_adp_type
_atom_site_occupancy
_atom_site_symmetry_multiplicity
_atom_site_calc_flag
_atom_site_refinement_flags
_atom_site_disorder_assembly
_atom_site_disorder_group
Pt1 Pt 0.5000 0.0000 0.5000 0.0504(9) Uani 1 4 d SDU . .
F1 F 0.1425(6) 0.1072(7) 0.6116(3) 0.086(2) Uani 1 1 d DU . .
F2 F 0.0391(7) 0.2069(10) 0.6854(3) 0.119(4) Uani 1 1 d DU . .
F3 F 0.1428(9) 0.3599(9) 0.7369(2) 0.120(4) Uani 1 1 d DU . .
F4 F 0.3540(9) 0.4097(7) 0.7185(3) 0.108(3) Uani 1 1 d DU . .
F5 F 0.4561(7) 0.3085(7) 0.6438(3) 0.092(3) Uani 1 1 d DU . .
N1 N 0.5000 0.0000 0.5727(3) 0.049(2) Uani 1 2 d SDU . .
N2 N 0.3881(10) 0.1202(10) 0.5000 0.066(4) Uani 0.75 2 d SPDU . 1
C5 C 0.2664(10) 0.2478(11) 0.5237(2) 0.045(3) Uani 0.75 1 d PDU . 1
H5 H 0.2027 0.2924 0.5414 0.055 Uiso 0.75 1 d P A 1
N2A N 0.2817(10) 0.2638(11) 0.5224(3) 0.037 Uani 0.125 1 d PDU . 2
C5A C 0.3881(10) 0.1202(11) 0.5000 0.066 Uani 0.50 2 d SPDU . 2
C12 C 0.2129(10) 0.3125(11) 0.5449(3) 0.042 Uani 0.25 1 d PU . 2
H12A H 0.2152 0.2897 0.5787 0.064 Uiso 0.25 1 calc PR . 2
H12B H 0.1408 0.2964 0.5315 0.064 Uiso 0.25 1 calc PR . 2
H12C H 0.2268 0.3910 0.5428 0.064 Uiso 0.25 1 calc PR . 2
C1 C 0.4603(8) 0.0372(9) 0.6518(3) 0.054(2) Uani 1 1 d DU . .
H1 H 0.4247 0.0662 0.6793 0.065 Uiso 1 1 calc R . .
C2 C 0.4382(8) 0.0656(8) 0.6022(3) 0.047(2) Uani 1 1 d DU . .
C3 C 0.3627(9) 0.1440(8) 0.5872(3) 0.051(2) Uani 1 1 d DU . .
C4 C 0.3431(8) 0.1679(8) 0.5399(3) 0.049(2) Uani 1 1 d DU . .
C6 C 0.3035(8) 0.2039(8) 0.6269(3) 0.056(2) Uani 1 1 d DU . .
C7 C 0.1950(8) 0.1806(9) 0.6371(3) 0.065(3) Uani 1 1 d DU . .
C8 C 0.1401(9) 0.2327(9) 0.6746(4) 0.077(3) Uani 1 1 d DU . .
C9 C 0.1944(10) 0.3088(9) 0.7010(3) 0.078(3) Uani 1 1 d DU . .
C10 C 0.3007(10) 0.3347(9) 0.6917(4) 0.073(3) Uani 1 1 d DU . .
C11 C 0.3528(9) 0.2842(9) 0.6539(4) 0.066(3) Uani 1 1 d DU . .

loop_
_atom_site_aniso_label
_atom_site_aniso_U_11
_atom_site_aniso_U_22
_atom_site_aniso_U_33
_atom_site_aniso_U_23
_atom_site_aniso_U_13
_atom_site_aniso_U_12
Pt1 0.0580(11) 0.0579(11) 0.0353(10) 0.000 0.000 0.0287(4)
F1 0.060(4) 0.117(7) 0.080(5) -0.021(5) 0.011(4) 0.002(4)
F2 0.073(5) 0.202(10) 0.082(5) -0.001(6) 0.032(4) 0.036(6)
F3 0.175(9) 0.137(8) 0.047(4) -0.015(4) 0.009(5) 0.092(7)
F4 0.170(9) 0.078(5) 0.078(5) -0.043(4) -0.028(5) 0.027(5)
F5 0.100(6) 0.092(6) 0.084(5) -0.028(4) -0.016(4) -0.005(4)
N1 0.032(5) 0.079(8) 0.036(4) 0.000 0.000 0.022(5)
N2 0.071(8) 0.077(9) 0.050(7) 0.000 0.000 0.013(7)
C5 0.043(6) 0.055(6) 0.038(5) 0.012(5) -0.004(4) 0.016(5)
N2A 0.038 0.046 0.029 0.004 -0.002 0.013
C5A 0.071 0.077 0.050 0.000 0.000 0.013
C12 0.043 0.055 0.030 0.015 0.002 0.027
C1 0.057(6) 0.068(7) 0.038(4) -0.007(4) -0.003(4) 0.010(4)
C2 0.048(5) 0.054(5) 0.040(4) 0.001(4) -0.005(4) 0.010(4)
C3 0.055(5) 0.050(5) 0.049(4) -0.005(4) -0.006(4) 0.014(4)
C4 0.051(5) 0.055(5) 0.043(4) -0.009(4) -0.001(4) 0.023(4)
C6 0.066(5) 0.062(5) 0.041(4) -0.008(4) 0.001(4) 0.017(4)
C7 0.067(6) 0.084(7) 0.045(5) -0.003(5) 0.005(5) 0.025(5)
C8 0.075(6) 0.099(7) 0.057(6) -0.002(5) 0.017(5) 0.036(5)
C9 0.104(7) 0.086(7) 0.045(5) -0.003(5) -0.003(5) 0.052(5)
C10 0.109(7) 0.064(6) 0.045(5) -0.008(5) -0.023(5) 0.029(5)
C11 0.087(6) 0.063(6) 0.048(5) -0.007(4) -0.020(5) 0.025(5)

loop_
_atom_type_symbol
_atom_type_description
_atom_type_scat_dispersion_real
_atom_type_scat_dispersion_imag
_atom_type_scat_source
C C 0.0033 0.0016 'International Tables Vol C Tables 4.2.6.8 and 6.1.1.4'
H H 0.0000 0.0000 'International Tables Vol C Tables 4.2.6.8 and 6.1.1.4'
F F 0.0171 0.0103 'International Tables Vol C Tables 4.2.6.8 and 6.1.1.4'
N N 0.0061 0.0033 'International Tables Vol C Tables 4.2.6.8 and 6.1.1.4'
Pt Pt -1.7033 8.3905 'International Tables Vol C Tables 4.2.6.8 and 6.1.1.4'
Cl Cl 0.1484 0.1585 'International Tables Vol C Tables 4.2.6.8 and 6.1.1.4'

loop_
_geom_angle_atom_site_label_1
_geom_angle_atom_site_label_2
_geom_angle_atom_site_label_3
_geom_angle
_geom_angle_site_symmetry_1
_geom_angle_site_symmetry_3
_geom_angle_publ_flag
C5A Pt1 N2 180.000(3) 9_656 . ?
N2 Pt1 N2 180.000(3) 9_656 . ?
C5A Pt1 N1 90.0 9_656 . ?
N2 Pt1 N1 90.0 9_656 . ?
N2 Pt1 N1 90.0 . . ?
C5A Pt1 N1 90.0 9_656 9_656 ?
N2 Pt1 N1 90.0 9_656 9_656 ?
N2 Pt1 N1 90.0 . 9_656 ?
N1 Pt1 N1 180.0 . 9_656 ?
C2 N1 C2 107.0(8) . 3_655 ?
C2 N1 Pt1 126.5(4) . . ?
C2 N1 Pt1 126.5(4) 3_655 . ?
C4 N2 C4 108.1(9) . 11_556 ?
C4 N2 Pt1 126.0(4) . . ?
C4 N2 Pt1 126.0(4) 11_556 . ?
C5 C5 C4 108.3(4) 11_556 . ?
C5 C5 H5 117.2 11_556 . ?
C4 C5 H5 133.2 . . ?
C12 N2A N2A 121.2 . 11_556 ?
C12 N2A C4 125.4(3) . . ?
N2A N2A C4 109.2(3) 11_556 . ?
N2A N2A H5 117.1 11_556 . ?
C4 N2A H5 121.2 . . ?
N2A C12 H12A 109.5 . . ?
N2A C12 H12B 109.5 . . ?
H12A C12 H12B 109.5 . . ?
N2A C12 H12C 109.5 . . ?
H12A C12 H12C 109.5 . . ?
H12B C12 H12C 109.5 . . ?
C1 C1 C2 107.5(4) 3_655 . ?
C1 C1 H1 126.2 3_655 . ?
C2 C1 H1 126.2 . . ?
N1 C2 C3 126.2(7) . . ?
N1 C2 C1 108.8(6) . . ?
C3 C2 C1 125.0(7) . . ?
C4 C3 C2 123.4(8) . . ?
C4 C3 C6 120.9(7) . . ?
C2 C3 C6 115.7(8) . . ?
C3 C4 N2 128.0(7) . . ?
C3 C4 C5 124.4(7) . . ?
N2 C4 C5 107.6(7) . . ?
C3 C4 N2A 125.2(6) . . ?
N2 C4 N2A 106.2(6) . . ?
C11 C6 C7 117.1(8) . . ?
C11 C6 C3 122.3(10) . . ?
C7 C6 C3 120.6(9) . . ?
F1 C7 C6 120.0(9) . . ?
F1 C7 C8 118.7(10) . . ?
C6 C7 C8 121.3(10) . . ?
F2 C8 C9 120.2(10) . . ?
F2 C8 C7 121.0(11) . . ?
C9 C8 C7 118.7(10) . . ?
F3 C9 C8 119.4(12) . . ?
F3 C9 C10 118.9(12) . . ?
C8 C9 C10 121.7(9) . . ?
F4 C10 C9 121.1(11) . . ?
F4 C10 C11 120.0(11) . . ?
C9 C10 C11 118.8(10) . . ?
F5 C11 C6 117.6(9) . . ?
F5 C11 C10 120.1(10) . . ?
C6 C11 C10 122.2(10) . . ?

loop_
_geom_bond_atom_site_label_1
_geom_bond_atom_site_label_2
_geom_bond_distance
_geom_bond_site_symmetry_2
_geom_bond_publ_flag
Pt1 C5A 2.015(9) 9_656 ?
Pt1 N2 2.015(9) 9_656 ?
Pt1 N2 2.015(9) . ?
Pt1 N1 2.023(8) . ?
Pt1 N1 2.023(8) 9_656 ?
F1 C7 1.315(11) . ?
F2 C8 1.314(12) . ?
F3 C9 1.338(10) . ?
F4 C10 1.352(11) . ?
F5 C11 1.331(12) . ?
N1 C2 1.376(9) . ?
N1 C2 1.376(9) 3_655 ?
N2 C4 1.372(8) . ?
N2 C4 1.372(8) 11_556 ?
C5 C5 1.320(13) 11_556 ?
C5 C4 1.432(10) . ?
C5 H5 1.0737 . ?
N2A C12 1.2095 . ?
N2A N2A 1.2462 11_556 ?
N2A C4 1.480(8) . ?
N2A H5 1.1584 . ?
C12 H5 0.2934 . ?
C12 H12A 0.9800 . ?
C12 H12B 0.9800 . ?
C12 H12C 0.9800 . ?
C1 C1 1.336(13) 3_655 ?
C1 C2 1.449(10) . ?
C1 H1 0.9500 . ?
C2 C3 1.400(10) . ?
C3 C4 1.367(10) . ?
C3 C6 1.512(10) . ?
C6 C11 1.379(12) . ?
C6 C7 1.392(12) . ?
C7 C8 1.397(12) . ?
C8 C9 1.362(13) . ?
C9 C10 1.367(13) . ?
C10 C11 1.380(12) . ?

loop_
_geom_torsion_atom_site_label_1
_geom_torsion_atom_site_label_2
_geom_torsion_atom_site_label_3
_geom_torsion_atom_site_label_4
_geom_torsion
_geom_torsion_site_symmetry_1
_geom_torsion_site_symmetry_2
_geom_torsion_site_symmetry_3
_geom_torsion_site_symmetry_4
_geom_torsion_publ_flag
C5A Pt1 N1 C2 -179.7(7) 9_656 . . . ?
N2 Pt1 N1 C2 -179.7(7) 9_656 . . . ?
N2 Pt1 N1 C2 0.3(7) . . . . ?
C5A Pt1 N1 C2 0.3(7) 9_656 . . 3_655 ?
N2 Pt1 N1 C2 0.3(7) 9_656 . . 3_655 ?
N2 Pt1 N1 C2 -179.7(7) . . . 3_655 ?
N1 Pt1 N2 C4 -0.3(13) . . . . ?
N1 Pt1 N2 C4 179.7(13) 9_656 . . . ?
N1 Pt1 N2 C4 -179.7(13) . . . 11_556 ?
N1 Pt1 N2 C4 0.3(13) 9_656 . . 11_556 ?
C2 N1 C2 C3 -179.2(14) 3_655 . . . ?
Pt1 N1 C2 C3 0.8(14) . . . . ?
C2 N1 C2 C1 -1.8(6) 3_655 . . . ?
Pt1 N1 C2 C1 178.2(6) . . . . ?
C1 C1 C2 N1 4.9(17) 3_655 . . . ?
C1 C1 C2 C3 -177.6(14) 3_655 . . . ?
N1 C2 C3 C4 -2.2(19) . . . . ?
C1 C2 C3 C4 -179.3(12) . . . . ?
N1 C2 C3 C6 178.8(9) . . . . ?
C1 C2 C3 C6 1.7(18) . . . . ?
C2 C3 C4 N2 2(2) . . . . ?
C6 C3 C4 N2 -178.7(13) . . . . ?
C2 C3 C4 C5 -179.9(13) . . . . ?
C6 C3 C4 C5 -1(2) . . . . ?
C2 C3 C4 N2A -167.0(10) . . . . ?
C6 C3 C4 N2A 11.9(18) . . . . ?
C4 N2 C4 C3 178.6(8) 11_556 . . . ?
Pt1 N2 C4 C3 -1(2) . . . . ?
C4 N2 C4 C5 0.6(19) 11_556 . . . ?
Pt1 N2 C4 C5 -179.0(10) . . . . ?
C4 N2 C4 N2A -10.5(17) 11_556 . . . ?
Pt1 N2 C4 N2A 170.0(8) . . . . ?
C5 C5 C4 C3 -178.5(10) 11_556 . . . ?
C5 C5 C4 N2 -0.3(12) 11_556 . . . ?
C5 C5 C4 N2A 83.4(16) 11_556 . . . ?
C12 N2A C4 C3 -25.4(14) . . . . ?
N2A N2A C4 C3 177.8(10) 11_556 . . . ?
C12 N2A C4 N2 163.3(7) . . . . ?
N2A N2A C4 N2 6.5(11) 11_556 . . . ?
C12 N2A C4 C5 63.9(17) . . . . ?
N2A N2A C4 C5 -92.9(17) 11_556 . . . ?
C4 C3 C6 C11 -103.7(13) . . . . ?
C2 C3 C6 C11 75.3(14) . . . . ?
C4 C3 C6 C7 75.2(15) . . . . ?
C2 C3 C6 C7 -105.8(12) . . . . ?
C11 C6 C7 F1 177.8(10) . . . . ?
C3 C6 C7 F1 -1.1(15) . . . . ?
C11 C6 C7 C8 -3.1(14) . . . . ?
C3 C6 C7 C8 178.0(8) . . . . ?
F1 C7 C8 F2 2.2(12) . . . . ?
C6 C7 C8 F2 -176.9(11) . . . . ?
F1 C7 C8 C9 -179.9(9) . . . . ?
C6 C7 C8 C9 1.0(10) . . . . ?
F2 C8 C9 F3 -2.5(11) . . . . ?
C7 C8 C9 F3 179.6(9) . . . . ?
F2 C8 C9 C10 177.6(11) . . . . ?
C7 C8 C9 C10 -0.3(10) . . . . ?
F3 C9 C10 F4 0.7(15) . . . . ?
C8 C9 C10 F4 -179.4(8) . . . . ?
F3 C9 C10 C11 -178.2(9) . . . . ?
C8 C9 C10 C11 1.8(15) . . . . ?
C7 C6 C11 F5 -178.8(10) . . . . ?
C3 C6 C11 F5 0.1(16) . . . . ?
C7 C6 C11 C10 4.6(16) . . . . ?
C3 C6 C11 C10 -176.5(10) . . . . ?
F4 C10 C11 F5 0.6(17) . . . . ?
C9 C10 C11 F5 179.5(10) . . . . ?
F4 C10 C11 C6 177.1(10) . . . . ?
C9 C10 C11 C6 -4.1(17) . . . . ?

loop_
_platon_squeeze_void_nr
_platon_squeeze_void_average_x
_platon_squeeze_void_average_y
_platon_squeeze_void_average_z
_platon_squeeze_void_volume
_platon_squeeze_void_count_electrons
_platon_squeeze_void_content
1 0.000 0.000 0.000 115 47 'C H Cl3'
2 0.000 0.000 0.281 7 5 ' '
3 0.000 0.000 0.500 101 47 'C H Cl3'
4 0.000 0.000 0.719 7 3 ' '
5 0.500 0.500 0.000 101 47 'C H Cl3'
6 0.500 0.500 0.500 115 47 'C H Cl3'
7 0.500 0.500 0.219 7 3 ' '
8 0.500 0.500 0.781 7 5 ' '
